data_7222718
loop_
_publ_author_name
'Eisenmann, B.'
'Jakowski, M.'
'Schaefer, H.'

_publ_section_title
;
 Ba4 Ga4 S10, a new compound with an adamantane like (Ga4 S10)(8-) cage
;
_journal_name_full
;
Zeitschrift fuer Naturforschung, Teil B. Anorganische Chemie, Organische 
Chemie (33,1978-41,1986)
;
_journal_page_first 1581
_journal_page_last 1584
_journal_volume 38
_journal_year 1983
_chemical_formula_sum 'Ba2 Ga2 S5'
_space_group_IT_number 15
_symmetry_space_group_name_Hall '-C 2yc'
_symmetry_space_group_name_H-M 'C 1 2/c 1'
_cell_angle_alpha 90
_cell_angle_beta 106.04
_cell_angle_gamma 90
_cell_formula_units_Z 8
_cell_length_a 15.294
_cell_length_b 14.793
_cell_length_c 8.58
_cell_volume 1865.603
_citation_journal_id_ASTM ZNBAD2
_cod_data_source_file Eisenmann_ZNBAD2_1983_575.cif
_cod_data_source_block Ba2Ga2S5
_cod_database_code 7222718

loop_
_symmetry_equiv_pos_as_xyz
x,y,z
-x,y,-z+1/2
-x,-y,-z
x,-y,z-1/2
x+1/2,y+1/2,z
-x+1/2,y+1/2,-z+1/2
-x+1/2,-y+1/2,-z
x+1/2,-y+1/2,z-1/2

loop_
_atom_site_label
_atom_site_type_symbol
_atom_site_fract_x
_atom_site_fract_y
_atom_site_fract_z
_atom_site_occupancy
_atom_site_U_iso_or_equiv
S6 S-2 0 0.9694 0.25 1 0.0
Ga2 Ga+3 0.9271 0.3034 0.8796 1 0.0
S2 S-2 0.04 0.2215 0.0554 1 0.0
S1 S-2 0 0.5984 0.25 1 0.0
S4 S-2 0.864 0.378 0.0426 1 0.0
S5 S-2 0.8201 0.2107 0.7294 1 0.0
Ba2 Ba+2 0.6498 0.3665 0.8891 1 0.0
Ba1 Ba+2 0.8539 0.5774 0.8907 1 0.0
S3 S-2 0.788 0.0435 0.4056 1 0.0
Ga1 Ga+3 0.1052 0.1231 0.9149 1 0.0
